data_4311015
loop_
_publ_author_name
'Bruce E. Hodson'
'Thomas D. McGrath'
'F. Gordon A. Stone'

_publ_contact_author_address
; Department of Chemistry and Biochemistry
  Baylor University
  PO Box 97348
  Waco
  TX, 76798-7348
  USA
;
_publ_contact_author_email Gordon_Stone@baylor.edu
_publ_contact_author_fax '+1 254 710 2403'
_publ_contact_author_name 'Prof. F. Gordon A. Stone'
_publ_contact_author_phone '+1 254 710 4427'
_publ_section_title
;
 Synthesis, Structure and Dynamics of Nickelacarboranes Incorporating the
 [nido-7,9-C~2~B~9~H~11~]^2-^ Ligand
;
_journal_name_full 'Inorganic Chemistry'
_journal_page_first 3090
_journal_page_last 3097
_journal_paper_doi 10.1021/ic035458r
_journal_volume 43
_journal_year 2004
_chemical_formula_sum 'C13 H32 B18 Cl2 Ni2'
_chemical_formula_weight 571.29
_chemical_name_systematic
; 
 ? 
;
_space_group_IT_number 29
_symmetry_cell_setting orthorhombic
_symmetry_space_group_name_Hall 'P 2c -2ac'
_symmetry_space_group_name_H-M 'P c a 21'
_atom_sites_solution_hydrogens geom
_atom_sites_solution_primary direct
_atom_sites_solution_secondary difmap
_audit_creation_method SHELXL-97
_cell_angle_alpha 90.00
_cell_angle_beta 90.00
_cell_angle_gamma 90.00
_cell_formula_units_Z 4
_cell_length_a 13.433(3)
_cell_length_b 14.690(4)
_cell_length_c 13.076(3)
_cell_measurement_reflns_used 5936
_cell_measurement_temperature 110(2)
_cell_measurement_theta_max 34.48
_cell_measurement_theta_min 2.58
_cell_volume 2580.3(11)
_computing_cell_refinement 'Bruker SMART (Bruker, 2003)'
_computing_data_collection 'Bruker SMART (Bruker, 2003)'
_computing_data_reduction 'Bruker SAINT (Bruker, 2003)'
_computing_molecular_graphics 'Bruker SHELXTL (Bruker, 2000)'
_computing_publication_material 'Bruker SHELXTL (Bruker, 2000)'
_computing_structure_refinement 'Bruker SHELXTL (Bruker, 2000)'
_computing_structure_solution 'Bruker SHELXTL (Bruker, 2000)'
_diffrn_ambient_temperature 110(2)
_diffrn_measured_fraction_theta_full 0.998
_diffrn_measured_fraction_theta_max 0.997
_diffrn_measurement_device_type 'Bruker-Nonius X8-Apex CCD area detector'
_diffrn_measurement_method 'phi and omega scans'
_diffrn_radiation_monochromator graphite
_diffrn_radiation_source 'fine-focus sealed tube'
_diffrn_radiation_type MoK\a
_diffrn_radiation_wavelength 0.71073
_diffrn_reflns_av_R_equivalents 0.0458
_diffrn_reflns_av_sigmaI/netI 0.0676
_diffrn_reflns_limit_h_max 23
_diffrn_reflns_limit_h_min -11
_diffrn_reflns_limit_k_max 25
_diffrn_reflns_limit_k_min -24
_diffrn_reflns_limit_l_max 23
_diffrn_reflns_limit_l_min -15
_diffrn_reflns_number 32861
_diffrn_reflns_theta_full 30.00
_diffrn_reflns_theta_max 38.91
_diffrn_reflns_theta_min 2.05
_exptl_absorpt_coefficient_mu 1.672
_exptl_absorpt_correction_T_max 0.8195
_exptl_absorpt_correction_T_min 0.6685
_exptl_absorpt_correction_type empirical
_exptl_crystal_colour red
_exptl_crystal_density_diffrn 1.471
_exptl_crystal_density_method 'not measured'
_exptl_crystal_description block
_exptl_crystal_F_000 1160
_exptl_crystal_size_max 0.26
_exptl_crystal_size_mid 0.15
_exptl_crystal_size_min 0.12
_refine_diff_density_max 0.524
_refine_diff_density_min -1.934
_refine_diff_density_rms 0.102
_refine_ls_abs_structure_details 'Flack H D (1983), Acta Cryst. A39, 876-881'
_refine_ls_abs_structure_Flack 0.011(8)
_refine_ls_extinction_method none
_refine_ls_goodness_of_fit_ref 0.947
_refine_ls_hydrogen_treatment mixed
_refine_ls_matrix_type full
_refine_ls_number_parameters 423
_refine_ls_number_reflns 12891
_refine_ls_number_restraints 5
_refine_ls_restrained_S_all 0.950
_refine_ls_R_factor_all 0.0525
_refine_ls_R_factor_gt 0.0380
_refine_ls_shift/su_max 0.006
_refine_ls_shift/su_mean 0.000
_refine_ls_structure_factor_coef Fsqd
_refine_ls_weighting_details 'calc w=1/[\s^2^(Fo^2^)+(0.0383P)^2^+0.0000P] where P=(Fo^2^+2Fc^2^)/3'
_refine_ls_weighting_scheme calc
_refine_ls_wR_factor_gt 0.0801
_refine_ls_wR_factor_ref 0.0830
_reflns_number_gt 9781
_reflns_number_total 12891
_reflns_threshold_expression >2sigma(I)
_cod_data_source_file ic035458rsi20031218_072226_1.cif
_cod_data_source_block 10b
_cod_original_cell_volume 2580.4(11)
_cod_database_code 4311015

loop_
_symmetry_equiv_pos_as_xyz
'x, y, z'
'-x, -y, z+1/2'
'x+1/2, -y, z'
'-x+1/2, y, z+1/2'

loop_
_atom_site_label
_atom_site_type_symbol
_atom_site_fract_x
_atom_site_fract_y
_atom_site_fract_z
_atom_site_U_iso_or_equiv
_atom_site_adp_type
_atom_site_occupancy
_atom_site_symmetry_multiplicity
_atom_site_calc_flag
_atom_site_refinement_flags
_atom_site_disorder_assembly
_atom_site_disorder_group
C1 C 1.13889(14) 0.14890(13) 0.61452(15) 0.0180(3) Uani 1 1 d . . .
H1 H 1.1260(17) 0.2107(14) 0.6648(17) 0.012(5) Uiso 1 1 d . . .
Ni2 Ni 1.072541(14) 0.167867(13) 0.46329(2) 0.01029(4) Uani 1 1 d . . .
B3 B 1.22073(16) 0.15204(15) 0.51003(19) 0.0197(4) Uani 1 1 d . . .
H3 H 1.2652(18) 0.2128(14) 0.4831(19) 0.021(6) Uiso 1 1 d . . .
B4 B 1.25279(16) 0.09887(15) 0.62937(16) 0.0182(4) Uani 1 1 d . . .
H4 H 1.302(2) 0.1312(17) 0.679(2) 0.028(7) Uiso 1 1 d . . .
B5 B 1.14451(17) 0.04524(16) 0.67644(17) 0.0190(4) Uani 1 1 d . . .
H5 H 1.1226(17) 0.0404(14) 0.7609(17) 0.013(5) Uiso 1 1 d . . .
B6 B 1.05144(15) 0.07479(13) 0.58755(15) 0.0132(3) Uani 1 1 d . . .
H6 H 0.9791(16) 0.0791(13) 0.6146(17) 0.009(5) Uiso 1 1 d . . .
C7 C 1.19027(13) 0.06620(13) 0.42928(14) 0.0166(3) Uani 1 1 d . . .
H7 H 1.2181(19) 0.0680(16) 0.359(2) 0.031(7) Uiso 1 1 d . . .
B8 B 1.28500(16) 0.04505(16) 0.51015(19) 0.0215(4) Uani 1 1 d . . .
H8 H 1.369(2) 0.0413(18) 0.483(2) 0.043(8) Uiso 1 1 d . . .
B9 B 1.23372(17) -0.02050(15) 0.61174(19) 0.0220(4) Uani 1 1 d . . .
H9 H 1.2771(19) -0.0749(16) 0.657(2) 0.027(7) Uiso 1 1 d . . .
B10 B 1.10363(18) -0.03366(15) 0.5820(2) 0.0212(4) Uani 1 1 d . . .
H10 H 1.0523(17) -0.0912(16) 0.6034(19) 0.018(6) Uiso 1 1 d . . .
B11 B 1.08217(14) 0.02377(13) 0.4635(2) 0.0168(3) Uani 1 1 d . . .
H11 H 1.0278(17) -0.0024(15) 0.4114(18) 0.015(6) Uiso 1 1 d . . .
B12 B 1.19567(18) -0.03805(15) 0.48414(19) 0.0231(5) Uani 1 1 d . . .
H12 H 1.206(2) -0.0947(18) 0.435(2) 0.040(8) Uiso 1 1 d . . .
C101 C 0.93253(12) 0.51069(11) 0.30808(13) 0.0120(3) Uani 1 1 d . . .
H101 H 0.9884(16) 0.5354(13) 0.3488(15) 0.008(5) Uiso 1 1 d . . .
Ni2A Ni 0.919635(14) 0.361815(13) 0.32641(2) 0.00892(4) Uani 1 1 d . . .
B103 B 0.83393(14) 0.47103(13) 0.37705(14) 0.0115(3) Uani 1 1 d . . .
H103 H 0.8336(15) 0.4707(15) 0.463(2) 0.017(5) Uiso 1 1 d . . .
B104 B 0.83345(14) 0.58044(12) 0.31675(16) 0.0140(3) Uani 1 1 d . . .
H104 H 0.833(2) 0.6404(18) 0.369(2) 0.041(8) Uiso 1 1 d . . .
B105 B 0.89802(15) 0.56846(14) 0.20125(16) 0.0150(3) Uani 1 1 d . . .
H105 H 0.9461(19) 0.6281(16) 0.164(2) 0.019(6) Uiso 1 1 d . . .
B106 B 0.94141(14) 0.45265(13) 0.20068(16) 0.0128(3) Uani 1 1 d . . .
H106 H 1.0100(16) 0.4374(13) 0.1564(15) 0.006(5) Uiso 1 1 d . . .
C107 C 0.76379(12) 0.40260(11) 0.30036(13) 0.0117(3) Uani 1 1 d . . .
H107 H 0.7171(16) 0.3580(14) 0.333(2) 0.016(5) Uiso 1 1 d . . .
B108 B 0.72455(14) 0.51087(13) 0.31163(14) 0.0124(3) Uani 1 1 d . . .
H108 H 0.6568(14) 0.5246(13) 0.3517(15) 0.004(5) Uiso 1 1 d . . .
B109 B 0.76713(15) 0.56813(13) 0.19931(16) 0.0149(3) Uani 1 1 d . . .
H109 H 0.7258(19) 0.6260(16) 0.1639(19) 0.020(6) Uiso 1 1 d . . .
B110 B 0.83535(15) 0.48421(14) 0.12680(15) 0.0149(3) Uani 1 1 d . . .
H110 H 0.8423(18) 0.4848(16) 0.0411(19) 0.018(6) Uiso 1 1 d . . .
B111 B 0.82739(14) 0.37970(13) 0.19542(15) 0.0125(3) Uani 1 1 d . . .
H111 H 0.8248(16) 0.3174(14) 0.1515(16) 0.006(5) Uiso 1 1 d . . .
B112 B 0.72292(14) 0.45560(13) 0.19258(16) 0.0141(3) Uani 1 1 d . . .
H112 H 0.6507(19) 0.4374(15) 0.1519(18) 0.021(6) Uiso 1 1 d . . .
C21 C 1.11377(13) 0.27560(11) 0.36223(13) 0.0137(3) Uani 1 1 d . . .
H21 H 1.1855 0.2778 0.3421 0.016 Uiso 1 1 calc R . .
C22 C 1.09098(12) 0.31184(11) 0.45626(15) 0.0137(3) Uani 1 1 d . . .
H22 H 1.1475 0.3381 0.4963 0.016 Uiso 1 1 calc R . .
C23 C 0.99129(12) 0.35353(11) 0.47261(14) 0.0139(3) Uani 1 1 d . . .
H23 H 0.9896 0.4099 0.5154 0.017 Uiso 1 1 calc R . .
C24 C 0.90809(12) 0.29969(12) 0.47587(14) 0.0159(3) Uani 1 1 d . . .
H24 H 0.8524 0.3214 0.5203 0.019 Uiso 1 1 calc R . .
C25 C 0.91744(11) 0.19988(13) 0.4634(2) 0.0216(4) Uani 1 1 d . . .
H25 H 0.8739 0.1614 0.5079 0.026 Uiso 1 1 calc R . .
C26 C 0.94055(14) 0.16507(12) 0.36858(18) 0.0218(4) Uani 1 1 d . . .
H26 H 0.9129 0.1036 0.3522 0.026 Uiso 1 1 calc R . .
C27 C 0.95628(16) 0.22699(12) 0.28114(15) 0.0195(4) Uani 1 1 d . . .
H27 H 0.9289 0.2064 0.2139 0.023 Uiso 1 1 calc R . .
C28 C 1.04088(15) 0.28083(12) 0.27727(13) 0.0164(3) Uani 1 1 d . . .
H28 H 1.0683 0.2943 0.2078 0.020 Uiso 1 1 calc R . .
C100 C 0.50637(19) 0.21671(14) 0.3809(2) 0.0384(6) Uani 0.38(3) 1 d PD A 2
H100 H 0.4386 0.2325 0.3572 0.046 Uiso 0.38(3) 1 calc PR A 2
H201 H 0.5039 0.1563 0.4144 0.046 Uiso 0.38(3) 1 calc PR A 2
Cl1 Cl 0.5496(4) 0.2979(6) 0.4652(5) 0.0329(9) Uani 0.38(3) 1 d PD A 2
Cl2 Cl 0.5969(6) 0.2146(5) 0.2684(7) 0.0360(11) Uani 0.38(3) 1 d PD A 2
C200 C 0.50637(19) 0.21671(14) 0.3809(2) 0.0384(6) Uani 0.62(3) 1 d PD A 3
H20A H 0.5109 0.1553 0.4119 0.046 Uiso 0.62(3) 1 calc PR A 3
H20B H 0.4364 0.2260 0.3594 0.046 Uiso 0.62(3) 1 calc PR A 3
Cl1A Cl 0.5356(7) 0.2988(4) 0.4767(6) 0.0500(9) Uani 0.62(3) 1 d PD A 3
Cl2A Cl 0.5776(8) 0.2189(5) 0.2780(6) 0.0543(11) Uani 0.62(3) 1 d PD A 3

loop_
_atom_site_aniso_label
_atom_site_aniso_U_11
_atom_site_aniso_U_22
_atom_site_aniso_U_33
_atom_site_aniso_U_23
_atom_site_aniso_U_13
_atom_site_aniso_U_12
C1 0.0148(7) 0.0225(8) 0.0166(8) -0.0004(7) -0.0006(6) 0.0003(6)
Ni2 0.00869(8) 0.00916(8) 0.01302(8) 0.00157(7) -0.00116(9) -0.00060(7)
B3 0.0137(8) 0.0213(9) 0.0240(10) 0.0085(8) -0.0055(7) -0.0038(7)
B4 0.0135(8) 0.0213(9) 0.0197(10) 0.0036(8) -0.0054(7) 0.0003(8)
B5 0.0167(9) 0.0229(10) 0.0174(9) 0.0064(7) -0.0006(7) 0.0020(8)
B6 0.0111(7) 0.0141(8) 0.0143(8) 0.0044(6) 0.0027(6) 0.0010(6)
C7 0.0115(7) 0.0230(8) 0.0154(7) 0.0019(6) 0.0017(6) 0.0041(6)
B8 0.0102(8) 0.0322(11) 0.0221(10) 0.0035(9) 0.0000(7) 0.0059(8)
B9 0.0174(9) 0.0207(9) 0.0279(11) 0.0074(8) -0.0045(8) 0.0043(8)
B10 0.0176(9) 0.0153(9) 0.0306(11) 0.0094(8) -0.0045(8) 0.0004(8)
B11 0.0148(8) 0.0117(7) 0.0238(9) 0.0000(8) -0.0041(9) 0.0005(6)
B12 0.0242(10) 0.0178(9) 0.0275(12) -0.0021(8) -0.0044(8) 0.0096(8)
C101 0.0084(6) 0.0120(6) 0.0156(8) 0.0000(5) 0.0002(5) 0.0000(5)
Ni2A 0.00868(7) 0.00912(8) 0.00895(7) -0.00094(7) -0.00091(8) 0.00079(7)
B103 0.0111(7) 0.0127(7) 0.0107(7) -0.0015(6) -0.0004(6) 0.0014(6)
B104 0.0115(7) 0.0115(7) 0.0190(9) 0.0001(7) 0.0005(7) 0.0010(6)
B105 0.0127(8) 0.0146(8) 0.0176(8) 0.0036(7) 0.0025(7) 0.0015(6)
B106 0.0107(7) 0.0146(8) 0.0129(8) 0.0010(6) 0.0004(6) 0.0010(6)
C107 0.0095(6) 0.0129(6) 0.0128(6) 0.0004(5) -0.0007(5) 0.0004(5)
B108 0.0090(7) 0.0137(7) 0.0146(9) -0.0001(6) 0.0006(6) 0.0018(6)
B109 0.0124(8) 0.0152(8) 0.0171(9) 0.0040(7) 0.0001(7) 0.0036(6)
B110 0.0135(8) 0.0196(9) 0.0117(7) 0.0025(6) -0.0002(6) 0.0032(7)
B111 0.0118(7) 0.0137(7) 0.0121(7) -0.0022(6) -0.0013(6) 0.0010(6)
B112 0.0104(7) 0.0175(8) 0.0144(8) -0.0008(7) -0.0021(6) 0.0022(7)
C21 0.0121(7) 0.0109(6) 0.0182(7) 0.0033(6) 0.0036(6) 0.0006(6)
C22 0.0114(6) 0.0100(6) 0.0197(8) -0.0017(6) -0.0038(6) -0.0007(5)
C23 0.0140(6) 0.0160(6) 0.0118(7) -0.0043(6) -0.0030(6) 0.0040(5)
C24 0.0116(6) 0.0226(7) 0.0136(7) 0.0062(6) 0.0020(6) 0.0048(6)
C25 0.0074(6) 0.0203(7) 0.0372(10) 0.0132(9) -0.0014(8) -0.0013(5)
C26 0.0150(8) 0.0108(7) 0.0395(11) 0.0006(7) -0.0122(7) -0.0020(6)
C27 0.0255(9) 0.0133(7) 0.0198(8) -0.0078(6) -0.0118(7) 0.0059(7)
C28 0.0199(8) 0.0169(7) 0.0124(7) 0.0002(6) 0.0023(6) 0.0083(7)
C100 0.0331(13) 0.0146(9) 0.0676(19) -0.0058(10) -0.0203(13) 0.0001(9)
Cl1 0.0328(19) 0.0314(15) 0.0346(15) -0.0023(11) 0.0000(18) -0.0057(9)
Cl2 0.0297(17) 0.0360(18) 0.0425(17) -0.0155(14) -0.0086(12) -0.0059(13)
C200 0.0331(13) 0.0146(9) 0.0676(19) -0.0058(10) -0.0203(13) 0.0001(9)
Cl1A 0.084(2) 0.0278(9) 0.0387(14) 0.0029(9) -0.0353(15) -0.0041(15)
Cl2A 0.054(3) 0.0649(19) 0.0439(15) 0.0007(12) -0.0174(16) -0.0255(16)

loop_
_atom_type_symbol
_atom_type_description
_atom_type_scat_dispersion_real
_atom_type_scat_dispersion_imag
_atom_type_scat_source
C C 0.0033 0.0016 'International Tables Vol C Tables 4.2.6.8 and 6.1.1.4'
H H 0.0000 0.0000 'International Tables Vol C Tables 4.2.6.8 and 6.1.1.4'
B B 0.0013 0.0007 'International Tables Vol C Tables 4.2.6.8 and 6.1.1.4'
Ni Ni 0.3393 1.1124 'International Tables Vol C Tables 4.2.6.8 and 6.1.1.4'
Cl Cl 0.1484 0.1585 'International Tables Vol C Tables 4.2.6.8 and 6.1.1.4'

loop_
_geom_angle_atom_site_label_1
_geom_angle_atom_site_label_2
_geom_angle_atom_site_label_3
_geom_angle
_geom_angle_site_symmetry_1
_geom_angle_site_symmetry_3
_geom_angle_publ_flag
B6 C1 B4 112.36(15) . . ?
B6 C1 B5 63.04(12) . . ?
B4 C1 B5 61.84(13) . . ?
B6 C1 B3 107.39(14) . . ?
B4 C1 B3 62.52(12) . . ?
B5 C1 B3 111.16(15) . . ?
B6 C1 Ni2 66.31(9) . . ?
B4 C1 Ni2 121.50(12) . . ?
B5 C1 Ni2 123.66(12) . . ?
B3 C1 Ni2 63.11(9) . . ?
B3 Ni2 B11 80.27(8) . . ?
B3 Ni2 C22 90.71(7) . . ?
B11 Ni2 C22 169.55(7) . . ?
B3 Ni2 C21 90.94(8) . . ?
B11 Ni2 C21 136.45(8) . . ?
C22 Ni2 C21 37.59(7) . . ?
B3 Ni2 C25 162.00(10) . . ?
B11 Ni2 C25 106.21(7) . . ?
C22 Ni2 C25 83.97(7) . . ?
C21 Ni2 C25 95.17(7) . . ?
B3 Ni2 B6 80.43(8) . . ?
B11 Ni2 B6 50.97(9) . . ?
C22 Ni2 B6 132.95(8) . . ?
C21 Ni2 B6 167.66(7) . . ?
C25 Ni2 B6 90.64(8) . . ?
B3 Ni2 C26 160.67(9) . . ?
B11 Ni2 C26 91.82(7) . . ?
C22 Ni2 C26 95.13(7) . . ?
C21 Ni2 C26 82.66(7) . . ?
C25 Ni2 C26 37.33(9) . . ?
B6 Ni2 C26 108.28(8) . . ?
B3 Ni2 C1 48.31(8) . . ?
B11 Ni2 C1 81.20(9) . . ?
C22 Ni2 C1 96.78(7) . . ?
C21 Ni2 C1 123.26(7) . . ?
C25 Ni2 C1 115.16(9) . . ?
B6 Ni2 C1 44.51(8) . . ?
C26 Ni2 C1 148.14(8) . . ?
B3 Ni2 C7 46.13(8) . . ?
B11 Ni2 C7 44.39(7) . . ?
C22 Ni2 C7 125.18(7) . . ?
C21 Ni2 C7 100.94(7) . . ?
C25 Ni2 C7 147.46(8) . . ?
B6 Ni2 C7 79.45(7) . . ?
C26 Ni2 C7 117.16(8) . . ?
C1 Ni2 C7 78.76(7) . . ?
C7 B3 C1 108.33(14) . . ?
C7 B3 B8 57.64(12) . . ?
C1 B3 B8 106.14(15) . . ?
C7 B3 B4 105.99(15) . . ?
C1 B3 B4 57.49(12) . . ?
B8 B3 B4 60.20(12) . . ?
C7 B3 Ni2 70.82(10) . . ?
C1 B3 Ni2 68.58(10) . . ?
B8 B3 Ni2 123.71(14) . . ?
B4 B3 Ni2 121.95(14) . . ?
C1 B4 B5 59.58(12) . . ?
C1 B4 B9 106.20(15) . . ?
B5 B4 B9 59.26(13) . . ?
C1 B4 B3 59.99(12) . . ?
B5 B4 B3 107.41(15) . . ?
B9 B4 B3 106.26(15) . . ?
C1 B4 B8 107.80(14) . . ?
B5 B4 B8 107.70(16) . . ?
B9 B4 B8 59.47(13) . . ?
B3 B4 B8 59.78(13) . . ?
C1 B5 B9 106.80(15) . . ?
C1 B5 B6 56.09(11) . . ?
B9 B5 B6 107.58(16) . . ?
C1 B5 B4 58.59(12) . . ?
B9 B5 B4 60.99(13) . . ?
B6 B5 B4 104.17(14) . . ?
C1 B5 B10 103.62(14) . . ?
B9 B5 B10 61.21(13) . . ?
B6 B5 B10 58.92(12) . . ?
B4 B5 B10 107.63(16) . . ?
C1 B6 B10 109.13(15) . . ?
C1 B6 B5 60.87(12) . . ?
B10 B6 B5 61.09(13) . . ?
C1 B6 B11 107.47(14) . . ?
B10 B6 B11 59.92(12) . . ?
B5 B6 B11 108.86(14) . . ?
C1 B6 Ni2 69.19(10) . . ?
B10 B6 Ni2 119.91(13) . . ?
B5 B6 Ni2 124.32(13) . . ?
B11 B6 Ni2 63.91(9) . . ?
B11 C7 B8 115.30(16) . . ?
B11 C7 B12 65.11(13) . . ?
B8 C7 B12 62.25(13) . . ?
B11 C7 B3 109.04(15) . . ?
B8 C7 B3 64.12(13) . . ?
B12 C7 B3 113.50(15) . . ?
B11 C7 Ni2 64.59(9) . . ?
B8 C7 Ni2 122.46(13) . . ?
B12 C7 Ni2 123.66(13) . . ?
B3 C7 Ni2 63.04(10) . . ?
C7 B8 B12 59.13(12) . . ?
C7 B8 B9 106.03(15) . . ?
B12 B8 B9 60.05(14) . . ?
C7 B8 B3 58.25(12) . . ?
B12 B8 B3 106.37(15) . . ?
B9 B8 B3 106.77(16) . . ?
C7 B8 B4 106.33(14) . . ?
B12 B8 B4 108.10(16) . . ?
B9 B8 B4 59.88(13) . . ?
B3 B8 B4 60.02(13) . . ?
B5 B9 B12 109.78(15) . . ?
B5 B9 B8 109.04(15) . . ?
B12 B9 B8 59.01(14) . . ?
B5 B9 B4 59.74(13) . . ?
B12 B9 B4 107.88(15) . . ?
B8 B9 B4 60.65(13) . . ?
B5 B9 B10 60.06(13) . . ?
B12 B9 B10 59.92(14) . . ?
B8 B9 B10 105.82(16) . . ?
B4 B9 B10 105.81(15) . . ?
B6 B10 B12 110.03(15) . . ?
B6 B10 B5 59.99(13) . . ?
B12 B10 B5 107.93(16) . . ?
B6 B10 B11 62.60(12) . . ?
B12 B10 B11 60.41(13) . . ?
B5 B10 B11 110.11(15) . . ?
B6 B10 B9 106.46(15) . . ?
B12 B10 B9 59.02(14) . . ?
B5 B10 B9 58.73(13) . . ?
B11 B10 B9 107.04(15) . . ?
C7 B11 B10 105.81(15) . . ?
C7 B11 B12 58.80(12) . . ?
B10 B11 B12 59.59(13) . . ?
C7 B11 B6 106.54(14) . . ?
B10 B11 B6 57.48(13) . . ?
B12 B11 B6 105.35(15) . . ?
C7 B11 Ni2 71.02(9) . . ?
B10 B11 Ni2 118.80(14) . . ?
B12 B11 Ni2 123.84(12) . . ?
B6 B11 Ni2 65.13(9) . . ?
C7 B12 B8 58.61(12) . . ?
C7 B12 B9 106.32(16) . . ?
B8 B12 B9 60.94(13) . . ?
C7 B12 B10 104.01(15) . . ?
B8 B12 B10 108.18(17) . . ?
B9 B12 B10 61.06(14) . . ?
C7 B12 B11 56.09(11) . . ?
B8 B12 B11 105.04(15) . . ?
B9 B12 B11 108.33(16) . . ?
B10 B12 B11 60.00(13) . . ?
B106 C101 B104 115.44(14) . . ?
B106 C101 B105 64.99(12) . . ?
B104 C101 B105 62.33(11) . . ?
B106 C101 B103 109.29(13) . . ?
B104 C101 B103 63.78(11) . . ?
B105 C101 B103 113.18(13) . . ?
B106 C101 Ni2A 65.50(9) . . ?
B104 C101 Ni2A 122.26(11) . . ?
B105 C101 Ni2A 124.25(11) . . ?
B103 C101 Ni2A 62.81(8) . . ?
B103 Ni2A C28 162.70(7) . . ?
B103 Ni2A C27 159.16(8) . . ?
C28 Ni2A C27 38.13(8) . . ?
B103 Ni2A B111 80.74(7) . . ?
C28 Ni2A B111 105.83(7) . . ?
C27 Ni2A B111 91.47(7) . . ?
B103 Ni2A B106 80.75(8) . . ?
C28 Ni2A B106 90.69(7) . . ?
C27 Ni2A B106 109.63(8) . . ?
B111 Ni2A B106 51.99(7) . . ?
B103 Ni2A C23 90.48(7) . . ?
C28 Ni2A C23 83.88(7) . . ?
C27 Ni2A C23 95.25(7) . . ?
B111 Ni2A C23 170.11(7) . . ?
B106 Ni2A C23 131.29(7) . . ?
B103 Ni2A C24 89.89(7) . . ?
C28 Ni2A C24 95.30(7) . . ?
C27 Ni2A C24 82.82(8) . . ?
B111 Ni2A C24 137.47(7) . . ?
B106 Ni2A C24 165.55(7) . . ?
C23 Ni2A C24 37.09(7) . . ?
B103 Ni2A C107 46.74(7) . . ?
C28 Ni2A C107 146.79(7) . . ?
C27 Ni2A C107 115.49(7) . . ?
B111 Ni2A C107 44.74(7) . . ?
B106 Ni2A C107 80.88(7) . . ?
C23 Ni2A C107 125.43(6) . . ?
C24 Ni2A C107 100.73(6) . . ?
B103 Ni2A C101 46.73(7) . . ?
C28 Ni2A C101 117.62(7) . . ?
C27 Ni2A C101 151.07(8) . . ?
B111 Ni2A C101 80.57(7) . . ?
B106 Ni2A C101 44.53(7) . . ?
C23 Ni2A C101 96.77(6) . . ?
C24 Ni2A C101 121.46(7) . . ?
C107 Ni2A C101 77.78(6) . . ?
C107 B103 C101 108.65(13) . . ?
C107 B103 B104 105.57(13) . . ?
C101 B103 B104 57.53(10) . . ?
C107 B103 B108 57.33(10) . . ?
C101 B103 B108 105.78(13) . . ?
B104 B103 B108 59.69(10) . . ?
C107 B103 Ni2A 70.37(9) . . ?
C101 B103 Ni2A 70.46(9) . . ?
B104 B103 Ni2A 123.61(12) . . ?
B108 B103 Ni2A 123.45(11) . . ?
C101 B104 B105 59.27(11) . . ?
C101 B104 B109 105.97(14) . . ?
B105 B104 B109 59.65(12) . . ?
C101 B104 B108 107.27(13) . . ?
B105 B104 B108 108.43(14) . . ?
B109 B104 B108 60.06(11) . . ?
C101 B104 B103 58.70(10) . . ?
B105 B104 B103 106.74(13) . . ?
B109 B104 B103 106.85(13) . . ?
B108 B104 B103 60.37(10) . . ?
C101 B105 B104 58.40(11) . . ?
C101 B105 B109 106.46(14) . . ?
B104 B105 B109 61.13(12) . . ?
C101 B105 B110 103.34(14) . . ?
B104 B105 B110 107.85(14) . . ?
B109 B105 B110 61.24(12) . . ?
C101 B105 B106 56.11(11) . . ?
B104 B105 B106 105.03(14) . . ?
B109 B105 B106 108.75(14) . . ?
B110 B105 B106 59.66(11) . . ?
C101 B106 B110 105.64(14) . . ?
C101 B106 B105 58.89(11) . . ?
B110 B106 B105 59.82(12) . . ?
C101 B106 B111 105.58(13) . . ?
B110 B106 B111 58.31(11) . . ?
B105 B106 B111 106.07(13) . . ?
C101 B106 Ni2A 69.97(9) . . ?
B110 B106 Ni2A 118.02(12) . . ?
B105 B106 Ni2A 122.89(12) . . ?
B111 B106 Ni2A 63.81(9) . . ?
B111 C107 B108 115.31(13) . . ?
B111 C107 B112 64.64(11) . . ?
B108 C107 B112 62.53(10) . . ?
B111 C107 B103 108.85(13) . . ?
B108 C107 B103 64.14(11) . . ?
B112 C107 B103 113.32(13) . . ?
B111 C107 Ni2A 65.26(9) . . ?
B108 C107 Ni2A 122.76(11) . . ?
B112 C107 Ni2A 123.98(11) . . ?
B103 C107 Ni2A 62.89(8) . . ?
C107 B108 B112 59.27(10) . . ?
C107 B108 B104 106.73(13) . . ?
B112 B108 B104 107.94(14) . . ?
C107 B108 B109 105.84(13) . . ?
B112 B108 B109 59.53(11) . . ?
B104 B108 B109 59.94(11) . . ?
C107 B108 B103 58.53(10) . . ?
B112 B108 B103 106.35(13) . . ?
B104 B108 B103 59.94(11) . . ?
B109 B108 B103 106.42(13) . . ?
B105 B109 B112 109.94(14) . . ?
B105 B109 B104 59.22(11) . . ?
B112 B109 B104 107.87(14) . . ?
B105 B109 B108 108.03(14) . . ?
B112 B109 B108 59.37(11) . . ?
B104 B109 B108 60.00(11) . . ?
B105 B109 B110 60.12(11) . . ?
B112 B109 B110 60.21(11) . . ?
B104 B109 B110 105.53(13) . . ?
B108 B109 B110 105.83(13) . . ?
B111 B110 B106 63.31(11) . . ?
B111 B110 B105 110.55(14) . . ?
B106 B110 B105 60.53(11) . . ?
B111 B110 B112 60.30(11) . . ?
B106 B110 B112 110.68(14) . . ?
B105 B110 B112 107.39(14) . . ?
B111 B110 B109 107.07(14) . . ?
B106 B110 B109 107.37(14) . . ?
B105 B110 B109 58.64(11) . . ?
B112 B110 B109 58.61(11) . . ?
C107 B111 B110 105.91(13) . . ?
C107 B111 B112 59.03(11) . . ?
B110 B111 B112 60.04(11) . . ?
C107 B111 B106 106.05(13) . . ?
B110 B111 B106 58.37(11) . . ?
B112 B111 B106 106.58(13) . . ?
C107 B111 Ni2A 69.99(9) . . ?
B110 B111 Ni2A 118.45(11) . . ?
B112 B111 Ni2A 123.28(12) . . ?
B106 B111 Ni2A 64.21(9) . . ?
C107 B112 B108 58.20(10) . . ?
C107 B112 B109 106.24(14) . . ?
B108 B112 B109 61.11(11) . . ?
C107 B112 B110 103.51(13) . . ?
B108 B112 B110 107.90(14) . . ?
B109 B112 B110 61.18(11) . . ?
C107 B112 B111 56.33(10) . . ?
B108 B112 B111 105.03(13) . . ?
B109 B112 B111 108.61(14) . . ?
B110 B112 B111 59.67(11) . . ?
C22 C21 C28 120.21(15) . . ?
C22 C21 Ni2 71.07(10) . . ?
C28 C21 Ni2 109.32(12) . . ?
C21 C22 C23 119.23(16) . . ?
C21 C22 Ni2 71.34(9) . . ?
C23 C22 Ni2 107.31(11) . . ?
C24 C23 C22 120.08(15) . . ?
C24 C23 Ni2A 72.20(10) . . ?
C22 C23 Ni2A 107.42(12) . . ?
C23 C24 C25 119.94(15) . . ?
C23 C24 Ni2A 70.71(10) . . ?
C25 C24 Ni2A 108.18(14) . . ?
C26 C25 C24 119.11(18) . . ?
C26 C25 Ni2 72.41(11) . . ?
C24 C25 Ni2 107.50(11) . . ?
C25 C26 C27 120.06(16) . . ?
C25 C26 Ni2 70.26(11) . . ?
C27 C26 Ni2 108.32(13) . . ?
C28 C27 C26 119.83(16) . . ?
C28 C27 Ni2A 70.62(10) . . ?
C26 C27 Ni2A 108.99(13) . . ?
C27 C28 C21 118.99(16) . . ?
C27 C28 Ni2A 71.25(11) . . ?
C21 C28 Ni2A 108.04(11) . . ?
Cl1 C100 Cl2 106.8(3) . . ?

loop_
_geom_bond_atom_site_label_1
_geom_bond_atom_site_label_2
_geom_bond_distance
_geom_bond_site_symmetry_2
_geom_bond_publ_flag
C1 B6 1.640(3) . ?
C1 B4 1.709(3) . ?
C1 B5 1.726(3) . ?
C1 B3 1.754(3) . ?
C1 Ni2 2.187(2) . ?
Ni2 B3 2.095(2) . ?
Ni2 B11 2.1207(19) . ?
Ni2 C22 2.1314(16) . ?
Ni2 C21 2.1349(17) . ?
Ni2 C25 2.1360(17) . ?
Ni2 B6 2.1424(19) . ?
Ni2 C26 2.1632(19) . ?
Ni2 C7 2.2202(19) . ?
B3 C7 1.695(3) . ?
B3 B8 1.793(3) . ?
B3 B4 1.798(3) . ?
B4 B5 1.765(3) . ?
B4 B9 1.787(3) . ?
B4 B8 1.801(3) . ?
B5 B9 1.756(3) . ?
B5 B6 1.761(3) . ?
B5 B10 1.781(3) . ?
B6 B10 1.742(3) . ?
B6 B11 1.834(3) . ?
C7 B11 1.642(3) . ?
C7 B8 1.683(3) . ?
C7 B12 1.693(3) . ?
B8 B12 1.745(3) . ?
B8 B9 1.779(3) . ?
B9 B12 1.764(3) . ?
B9 B10 1.801(3) . ?
B10 B12 1.781(4) . ?
B10 B11 1.788(3) . ?
B11 B12 1.795(3) . ?
C101 B106 1.647(3) . ?
C101 B104 1.683(2) . ?
C101 B105 1.699(3) . ?
C101 B103 1.705(2) . ?
C101 Ni2A 2.2069(18) . ?
Ni2A B103 2.0828(19) . ?
Ni2A C28 2.1168(18) . ?
Ni2A C27 2.1250(18) . ?
Ni2A B111 2.130(2) . ?
Ni2A B106 2.138(2) . ?
Ni2A C23 2.1439(18) . ?
Ni2A C24 2.1626(18) . ?
Ni2A C107 2.2040(17) . ?
B103 C107 1.704(2) . ?
B103 B104 1.790(3) . ?
B103 B108 1.798(3) . ?
B104 B105 1.751(3) . ?
B104 B109 1.784(3) . ?
B104 B108 1.786(3) . ?
B105 B109 1.758(3) . ?
B105 B110 1.786(3) . ?
B105 B106 1.798(3) . ?
B106 B110 1.783(3) . ?
B106 B111 1.871(3) . ?
C107 B111 1.651(3) . ?
C107 B108 1.682(2) . ?
C107 B112 1.701(3) . ?
B108 B112 1.756(3) . ?
B108 B109 1.787(3) . ?
B109 B112 1.759(3) . ?
B109 B110 1.805(3) . ?
B110 B111 1.781(3) . ?
B110 B112 1.788(3) . ?
B111 B112 1.793(3) . ?
C21 C22 1.375(3) . ?
C21 C28 1.483(3) . ?
C22 C23 1.488(2) . ?
C23 C24 1.370(2) . ?
C24 C25 1.481(3) . ?
C25 C26 1.376(3) . ?
C26 C27 1.476(3) . ?
C27 C28 1.386(3) . ?
C100 Cl1 1.724(8) . ?
C100 Cl2 1.909(9) . ?
